data_7041544
loop_
_publ_author_name
'Gao, Yang'
'Lin, Yue-Jian'
'Han, Ying-Feng'
'Jin, Guo-Xin'

_publ_section_title
;
 Efficient synthesis of carborane azo derivatives and their reactivity.
;
_journal_issue 5
_journal_name_full 'Dalton transactions (Cambridge, England : 2003)'
_journal_page_first 1585
_journal_page_last 1592
_journal_paper_doi 10.1039/c6dt04550b
_journal_volume 46
_journal_year 2017
_chemical_formula_sum 'C8 H15 B10 Cl N2'
_chemical_formula_weight 282.77
_space_group_crystal_system monoclinic
_space_group_IT_number 14
_space_group_name_Hall '-P 2yn'
_space_group_name_H-M_alt 'P 1 21/n 1'
_symmetry_space_group_name_Hall '-P 2yn'
_symmetry_space_group_name_H-M 'P 1 21/n 1'
_atom_sites_solution_hydrogens mixed
_audit_creation_method SHELXL-2014/7
_audit_update_record
;
2016-11-24 deposited with the CCDC.
2016-12-22 downloaded from the CCDC.
;
_cell_angle_alpha 90
_cell_angle_beta 96.190(8)
_cell_angle_gamma 90
_cell_formula_units_Z 4
_cell_length_a 7.106(3)
_cell_length_b 20.835(9)
_cell_length_c 10.726(5)
_cell_measurement_reflns_used 2359
_cell_measurement_temperature 173(2)
_cell_measurement_theta_max 24.94
_cell_measurement_theta_min 2.73
_cell_volume 1578.8(12)
_computing_cell_refinement 'Bruker SAINT'
_computing_data_collection 'Bruker APEX2'
_computing_data_reduction 'Bruker SAINT'
_computing_molecular_graphics 'Bruker SHELXTL'
_computing_publication_material 'Bruker SHELXTL'
_computing_structure_refinement 'SHELXL-2014/7 (Sheldrick, 2014)'
_computing_structure_solution 'SHELXS-97 (Sheldrick, 2008)'
_diffrn_ambient_temperature 173(2)
_diffrn_measured_fraction_theta_full 0.994
_diffrn_measured_fraction_theta_max 0.987
_diffrn_measurement_device_type 'Bruker APEX-II CCD'
_diffrn_measurement_method '\f and \w scans'
_diffrn_radiation_type MoK\a
_diffrn_radiation_wavelength 0.71073
_diffrn_reflns_av_R_equivalents 0.0394
_diffrn_reflns_av_unetI/netI 0.0488
_diffrn_reflns_Laue_measured_fraction_full 0.994
_diffrn_reflns_Laue_measured_fraction_max 0.987
_diffrn_reflns_limit_h_max 9
_diffrn_reflns_limit_h_min -9
_diffrn_reflns_limit_k_max 27
_diffrn_reflns_limit_k_min -26
_diffrn_reflns_limit_l_max 12
_diffrn_reflns_limit_l_min -14
_diffrn_reflns_number 11764
_diffrn_reflns_point_group_measured_fraction_full 0.994
_diffrn_reflns_point_group_measured_fraction_max 0.987
_diffrn_reflns_theta_full 25.242
_diffrn_reflns_theta_max 27.969
_diffrn_reflns_theta_min 1.955
_exptl_absorpt_coefficient_mu 0.224
_exptl_absorpt_correction_T_max 0.746
_exptl_absorpt_correction_T_min 0.673
_exptl_absorpt_correction_type multi-scan
_exptl_absorpt_process_details sadabs
_exptl_crystal_colour yellow
_exptl_crystal_density_diffrn 1.190
_exptl_crystal_description block
_exptl_crystal_F_000 576
_exptl_crystal_size_max 0.600
_exptl_crystal_size_mid 0.250
_exptl_crystal_size_min 0.180
_refine_diff_density_max 0.298
_refine_diff_density_min -0.253
_refine_diff_density_rms 0.053
_refine_ls_extinction_method none
_refine_ls_goodness_of_fit_ref 1.037
_refine_ls_hydrogen_treatment mixed
_refine_ls_matrix_type full
_refine_ls_number_parameters 194
_refine_ls_number_reflns 3755
_refine_ls_number_restraints 0
_refine_ls_restrained_S_all 1.037
_refine_ls_R_factor_all 0.0977
_refine_ls_R_factor_gt 0.0566
_refine_ls_shift/su_max 0.004
_refine_ls_shift/su_mean 0.001
_refine_ls_structure_factor_coef Fsqd
_refine_ls_weighting_details 'w=1/[\s^2^(Fo^2^)+(0.1055P)^2^+0.0968P] where P=(Fo^2^+2Fc^2^)/3'
_refine_ls_weighting_scheme calc
_refine_ls_wR_factor_gt 0.1599
_refine_ls_wR_factor_ref 0.1872
_reflns_Friedel_coverage 0.000
_reflns_number_gt 2395
_reflns_number_total 3755
_reflns_threshold_expression 'I > 2\s(I)'
_cod_data_source_file c6dt04550b2.cif
_cod_data_source_block 3e
_cod_depositor_comments 'Adding full bibliography for 7041541--7041547.cif.'
_cod_database_code 7041544
_shelx_shelxl_version_number 2014/7
_shelx_space_group_comment
; 
The symmetry employed for this shelxl refinement is uniquely defined 
by the following loop, which should always be used as a source of 
symmetry information in preference to the above space-group names. 
They are only intended as comments. 
;
_shelx_estimated_absorpt_t_min 0.877
_shelx_estimated_absorpt_t_max 0.961

loop_
_space_group_symop_operation_xyz
'x, y, z'
'-x+1/2, y+1/2, -z+1/2'
'-x, -y, -z'
'x-1/2, -y-1/2, z-1/2'

loop_
_atom_site_label
_atom_site_type_symbol
_atom_site_fract_x
_atom_site_fract_y
_atom_site_fract_z
_atom_site_U_iso_or_equiv
_atom_site_adp_type
_atom_site_occupancy
_atom_site_site_symmetry_order
_atom_site_calc_flag
_atom_site_refinement_flags_posn
_atom_site_refinement_flags_adp
Cl1 Cl 0.79237(10) 1.06973(4) 1.20482(7) 0.0773(3) Uani 1 1 d . .
N1 N 0.6630(3) 0.91749(8) 0.66609(17) 0.0482(5) Uani 1 1 d . .
N2 N 0.7051(3) 0.89455(8) 0.77165(16) 0.0446(4) Uani 1 1 d . .
C1 C 0.6464(3) 0.86805(10) 0.56942(18) 0.0421(5) Uani 1 1 d . .
C2 C 0.7216(3) 0.79482(10) 0.5996(2) 0.0444(5) Uani 1 1 d . .
B3 B 0.4820(4) 0.80826(13) 0.5802(3) 0.0527(7) Uani 1 1 d . .
H3 H 0.3848 0.8043 0.6554 0.063 Uiso 1 1 calc R U
B4 B 0.4549(4) 0.86844(14) 0.4627(3) 0.0586(7) Uani 1 1 d . .
H4 H 0.3375 0.9045 0.4596 0.070 Uiso 1 1 calc R U
B5 B 0.6815(5) 0.88959(13) 0.4215(3) 0.0601(8) Uani 1 1 d . .
H5 H 0.7127 0.9395 0.3910 0.072 Uiso 1 1 calc R U
B6 B 0.8535(4) 0.84351(13) 0.5151(2) 0.0517(6) Uani 1 1 d . .
H6 H 0.9976 0.8626 0.5484 0.062 Uiso 1 1 calc R U
B7 B 0.8124(4) 0.76135(13) 0.4761(2) 0.0517(6) Uani 1 1 d . .
H7 H 0.9309 0.7257 0.4821 0.062 Uiso 1 1 calc R U
B8 B 0.5860(4) 0.74027(13) 0.5168(3) 0.0565(7) Uani 1 1 d . .
H8 H 0.5564 0.6907 0.5502 0.068 Uiso 1 1 calc R U
B9 B 0.4143(4) 0.78610(15) 0.4239(3) 0.0643(8) Uani 1 1 d . .
H9 H 0.2692 0.7671 0.3935 0.077 Uiso 1 1 calc R U
B10 B 0.5386(5) 0.83653(15) 0.3254(3) 0.0643(8) Uani 1 1 d . .
H10 H 0.4753 0.8509 0.2293 0.077 Uiso 1 1 calc R U
B11 B 0.7853(5) 0.82113(14) 0.3587(3) 0.0577(7) Uani 1 1 d . .
H11 H 0.8859 0.8252 0.2856 0.069 Uiso 1 1 calc R U
B12 B 0.6174(4) 0.75716(14) 0.3589(3) 0.0558(7) Uani 1 1 d . .
H12 H 0.6058 0.7189 0.2850 0.067 Uiso 1 1 calc R U
C3 C 0.7231(3) 0.94081(9) 0.8707(2) 0.0421(5) Uani 1 1 d . .
C4 C 0.7043(3) 1.00617(11) 0.8546(2) 0.0529(6) Uani 1 1 d . .
H4A H 0.6768 1.0237 0.7730 0.063 Uiso 1 1 calc R U
C5 C 0.7259(4) 1.04589(11) 0.9579(2) 0.0578(6) Uani 1 1 d . .
H5A H 0.7132 1.0910 0.9480 0.069 Uiso 1 1 calc R U
C6 C 0.7657(3) 1.01980(11) 1.0751(2) 0.0495(6) Uani 1 1 d . .
C7 C 0.7845(4) 0.95467(12) 1.0924(2) 0.0588(6) Uani 1 1 d . .
H7A H 0.8129 0.9373 1.1741 0.071 Uiso 1 1 calc R U
C8 C 0.7613(4) 0.91495(11) 0.9889(2) 0.0542(6) Uani 1 1 d . .
H8A H 0.7716 0.8698 0.9993 0.065 Uiso 1 1 calc R U
H2 H 0.765(4) 0.7850(12) 0.682(2) 0.062(7) Uiso 1 1 d . .

loop_
_atom_site_aniso_label
_atom_site_aniso_U_11
_atom_site_aniso_U_22
_atom_site_aniso_U_33
_atom_site_aniso_U_23
_atom_site_aniso_U_13
_atom_site_aniso_U_12
Cl1 0.0684(5) 0.0926(5) 0.0722(5) -0.0461(4) 0.0132(4) -0.0116(4)
N1 0.0570(12) 0.0455(10) 0.0422(10) -0.0037(8) 0.0061(8) -0.0003(8)
N2 0.0465(10) 0.0482(10) 0.0389(9) -0.0045(8) 0.0047(8) 0.0026(8)
C1 0.0488(12) 0.0413(11) 0.0362(10) -0.0028(8) 0.0054(9) 0.0013(9)
C2 0.0503(13) 0.0443(12) 0.0378(11) 0.0002(9) 0.0016(9) 0.0045(9)
B3 0.0474(15) 0.0557(15) 0.0569(15) -0.0130(12) 0.0147(12) -0.0085(12)
B4 0.0548(17) 0.0651(17) 0.0529(15) -0.0152(13) -0.0079(13) 0.0178(14)
B5 0.090(2) 0.0518(14) 0.0400(13) 0.0043(11) 0.0133(14) 0.0040(15)
B6 0.0434(14) 0.0618(15) 0.0514(14) -0.0076(12) 0.0127(12) -0.0052(12)
B7 0.0514(16) 0.0522(14) 0.0518(15) -0.0102(12) 0.0067(12) 0.0087(12)
B8 0.0651(18) 0.0458(13) 0.0597(16) -0.0084(12) 0.0111(14) -0.0041(12)
B9 0.0446(16) 0.0744(19) 0.0715(19) -0.0241(16) -0.0048(14) 0.0010(14)
B10 0.080(2) 0.0692(18) 0.0402(14) -0.0052(13) -0.0086(14) 0.0208(16)
B11 0.0686(19) 0.0616(16) 0.0454(14) -0.0068(12) 0.0177(13) -0.0010(14)
B12 0.0573(17) 0.0588(16) 0.0506(15) -0.0167(12) 0.0022(12) 0.0053(13)
C3 0.0368(11) 0.0459(11) 0.0439(11) -0.0085(9) 0.0061(9) -0.0005(9)
C4 0.0620(15) 0.0471(12) 0.0483(13) -0.0040(10) 0.0000(11) -0.0004(11)
C5 0.0641(16) 0.0426(12) 0.0657(16) -0.0088(11) 0.0026(12) -0.0024(11)
C6 0.0359(11) 0.0620(14) 0.0517(13) -0.0203(11) 0.0090(9) -0.0076(10)
C7 0.0684(17) 0.0679(15) 0.0405(12) -0.0063(11) 0.0070(11) 0.0015(13)
C8 0.0677(16) 0.0486(12) 0.0466(12) -0.0036(10) 0.0076(11) 0.0053(11)

loop_
_atom_type_symbol
_atom_type_description
_atom_type_scat_dispersion_real
_atom_type_scat_dispersion_imag
_atom_type_scat_source
C C 0.0033 0.0016 'International Tables Vol C Tables 4.2.6.8 and 6.1.1.4'
H H 0.0000 0.0000 'International Tables Vol C Tables 4.2.6.8 and 6.1.1.4'
B B 0.0013 0.0007 'International Tables Vol C Tables 4.2.6.8 and 6.1.1.4'
N N 0.0061 0.0033 'International Tables Vol C Tables 4.2.6.8 and 6.1.1.4'
Cl Cl 0.1484 0.1585 'International Tables Vol C Tables 4.2.6.8 and 6.1.1.4'

loop_
_geom_angle_atom_site_label_1
_geom_angle_atom_site_label_2
_geom_angle_atom_site_label_3
_geom_angle
N2 N1 C1 111.82(17)
N1 N2 C3 114.42(18)
N1 C1 C2 121.21(17)
N1 C1 B4 118.61(18)
C2 C1 B4 111.25(18)
N1 C1 B5 118.06(18)
C2 C1 B5 110.75(17)
B4 C1 B5 63.31(17)
N1 C1 B6 116.40(18)
C2 C1 B6 61.08(14)
B4 C1 B6 115.50(17)
B5 C1 B6 62.79(16)
N1 C1 B3 117.91(17)
C2 C1 B3 61.43(15)
B4 C1 B3 62.84(17)
B5 C1 B3 115.13(19)
B6 C1 B3 114.84(17)
C1 C2 B8 111.66(18)
C1 C2 B7 111.99(17)
B8 C2 B7 63.33(16)
C1 C2 B6 61.81(14)
B8 C2 B6 115.96(18)
B7 C2 B6 63.24(15)
C1 C2 B3 61.66(14)
B8 C2 B3 62.68(16)
B7 C2 B3 115.51(18)
B6 C2 B3 115.66(18)
C2 B3 C1 56.91(13)
C2 B3 B9 103.84(18)
C1 B3 B9 104.2(2)
C2 B3 B8 57.68(15)
C1 B3 B8 103.86(18)
B9 B3 B8 60.31(16)
C2 B3 B4 103.40(19)
C1 B3 B4 57.50(15)
B9 B3 B4 60.65(17)
B8 B3 B4 108.14(19)
C1 B4 B5 58.67(15)
C1 B4 B3 59.66(14)
B5 B4 B3 108.74(19)
C1 B4 B10 104.1(2)
B5 B4 B10 59.44(18)
B3 B4 B10 107.70(19)
C1 B4 B9 104.7(2)
B5 B4 B9 108.1(2)
B3 B4 B9 59.16(17)
B10 B4 B9 60.39(17)
C1 B5 B10 104.4(2)
C1 B5 B4 58.02(15)
B10 B5 B4 60.41(18)
C1 B5 B11 104.62(18)
B10 B5 B11 60.57(17)
B4 B5 B11 108.8(2)
C1 B5 B6 59.31(14)
B10 B5 B6 108.1(2)
B4 B5 B6 108.27(19)
B11 B5 B6 59.38(16)
C2 B6 C1 57.11(13)
C2 B6 B11 103.79(19)
C1 B6 B11 104.15(19)
C2 B6 B5 103.73(19)
C1 B6 B5 57.90(15)
B11 B6 B5 60.17(16)
C2 B6 B7 57.81(14)
C1 B6 B7 103.95(18)
B11 B6 B7 59.92(16)
B5 B6 B7 107.55(19)
C2 B7 B11 104.30(18)
C2 B7 B8 58.19(15)
B11 B7 B8 108.6(2)
C2 B7 B12 104.01(19)
B11 B7 B12 60.78(17)
B8 B7 B12 59.97(17)
C2 B7 B6 58.94(13)
B11 B7 B6 59.45(16)
B8 B7 B6 108.17(18)
B12 B7 B6 108.10(19)
C2 B8 B3 59.64(15)
C2 B8 B7 58.47(15)
B3 B8 B7 109.00(18)
C2 B8 B12 104.32(19)
B3 B8 B12 108.1(2)
B7 B8 B12 60.08(16)
C2 B8 B9 104.71(19)
B3 B8 B9 59.50(16)
B7 B8 B9 108.5(2)
B12 B8 B9 60.24(17)
B3 B9 B8 60.19(16)
B3 B9 B12 108.3(2)
B8 B9 B12 59.84(16)
B3 B9 B4 60.19(16)
B8 B9 B4 107.7(2)
B12 B9 B4 107.5(2)
B3 B9 B10 107.9(2)
B8 B9 B10 107.2(2)
B12 B9 B10 59.57(17)
B4 B9 B10 59.63(18)
B5 B10 B12 108.6(2)
B5 B10 B4 60.15(16)
B12 B10 B4 108.0(2)
B5 B10 B11 60.11(17)
B12 B10 B11 60.51(16)
B4 B10 B11 108.18(19)
B5 B10 B9 108.30(19)
B12 B10 B9 59.83(18)
B4 B10 B9 59.97(17)
B11 B10 B9 108.3(2)
B6 B11 B7 60.62(16)
B6 B11 B5 60.45(16)
B7 B11 B5 108.32(18)
B6 B11 B10 107.92(19)
B7 B11 B10 107.4(2)
B5 B11 B10 59.32(17)
B6 B11 B12 108.19(19)
B7 B11 B12 59.71(16)
B5 B11 B12 107.1(2)
B10 B11 B12 59.46(18)
B8 B12 B7 59.95(16)
B8 B12 B10 108.06(19)
B7 B12 B10 107.7(2)
B8 B12 B9 59.92(17)
B7 B12 B9 108.15(19)
B10 B12 B9 60.61(18)
B8 B12 B11 107.60(19)
B7 B12 B11 59.52(17)
B10 B12 B11 60.03(18)
B9 B12 B11 108.5(2)
C4 C3 C8 120.6(2)
C4 C3 N2 125.0(2)
C8 C3 N2 114.41(18)
C3 C4 C5 119.5(2)
C6 C5 C4 119.6(2)
C5 C6 C7 121.5(2)
C5 C6 Cl1 119.51(18)
C7 C6 Cl1 118.96(19)
C6 C7 C8 118.8(2)
C3 C8 C7 120.0(2)

loop_
_geom_bond_atom_site_label_1
_geom_bond_atom_site_label_2
_geom_bond_distance
Cl1 C6 1.731(2)
N1 N2 1.236(2)
N1 C1 1.457(3)
N2 C3 1.430(3)
C1 C2 1.637(3)
C1 B4 1.681(3)
C1 B5 1.693(3)
C1 B6 1.719(3)
C1 B3 1.720(3)
C2 B8 1.681(4)
C2 B7 1.686(3)
C2 B6 1.707(3)
C2 B3 1.716(4)
B3 B9 1.755(4)
B3 B8 1.767(4)
B3 B4 1.773(4)
B4 B5 1.771(5)
B4 B10 1.775(4)
B4 B9 1.781(4)
B5 B10 1.758(4)
B5 B11 1.772(4)
B5 B6 1.777(4)
B6 B11 1.758(4)
B6 B7 1.779(4)
B7 B11 1.767(4)
B7 B8 1.768(4)
B7 B12 1.770(4)
B8 B12 1.768(4)
B8 B9 1.769(4)
B9 B12 1.775(4)
B9 B10 1.789(5)
B10 B12 1.770(4)
B10 B11 1.780(5)
B11 B12 1.789(4)
C3 C4 1.377(3)
C3 C8 1.378(3)
C4 C5 1.378(3)
C5 C6 1.370(3)
C6 C7 1.374(3)
C7 C8 1.380(3)

loop_
_geom_torsion_atom_site_label_1
_geom_torsion_atom_site_label_2
_geom_torsion_atom_site_label_3
_geom_torsion_atom_site_label_4
_geom_torsion
C1 N1 N2 C3 -179.87(17)
N2 N1 C1 C2 -12.3(3)
N2 N1 C1 B4 132.1(2)
N2 N1 C1 B5 -154.7(2)
N2 N1 C1 B6 -83.0(2)
N2 N1 C1 B3 59.5(3)
N1 C1 C2 B8 146.2(2)
B4 C1 C2 B8 -0.5(2)
B5 C1 C2 B8 -68.9(2)
B6 C1 C2 B8 -108.8(2)
B3 C1 C2 B8 39.17(18)
N1 C1 C2 B7 -144.9(2)
B4 C1 C2 B7 68.4(2)
B5 C1 C2 B7 -0.1(3)
B6 C1 C2 B7 -39.88(19)
B3 C1 C2 B7 108.0(2)
N1 C1 C2 B6 -105.0(2)
B4 C1 C2 B6 108.2(2)
B5 C1 C2 B6 39.82(19)
B3 C1 C2 B6 147.93(19)
N1 C1 C2 B3 107.1(2)
B4 C1 C2 B3 -39.70(18)
B5 C1 C2 B3 -108.1(2)
B6 C1 C2 B3 -147.93(19)
B8 C2 B3 C1 -138.64(19)
B7 C2 B3 C1 -102.37(19)
B6 C2 B3 C1 -31.28(17)
C1 C2 B3 B9 98.1(2)
B8 C2 B3 B9 -40.58(19)
B7 C2 B3 B9 -4.3(3)
B6 C2 B3 B9 66.8(2)
C1 C2 B3 B8 138.64(19)
B7 C2 B3 B8 36.3(2)
B6 C2 B3 B8 107.4(2)
C1 C2 B3 B4 35.46(15)
B8 C2 B3 B4 -103.2(2)
B7 C2 B3 B4 -66.9(2)
B6 C2 B3 B4 4.2(2)
N1 C1 B3 C2 -112.3(2)
B4 C1 B3 C2 138.00(18)
B5 C1 B3 C2 101.0(2)
B6 C1 B3 C2 30.81(18)
N1 C1 B3 B9 150.24(19)
C2 C1 B3 B9 -97.48(19)
B4 C1 B3 B9 40.53(18)
B5 C1 B3 B9 3.5(3)
B6 C1 B3 B9 -66.7(2)
N1 C1 B3 B8 -147.39(19)
C2 C1 B3 B8 -35.11(17)
B4 C1 B3 B8 102.9(2)
B5 C1 B3 B8 65.9(2)
B6 C1 B3 B8 -4.3(3)
N1 C1 B3 B4 109.7(2)
C2 C1 B3 B4 -138.00(18)
B5 C1 B3 B4 -37.04(19)
B6 C1 B3 B4 -107.2(2)
N1 C1 B4 B5 109.0(2)
C2 C1 B4 B5 -103.30(19)
B6 C1 B4 B5 -36.2(2)
B3 C1 B4 B5 -142.38(18)
N1 C1 B4 B3 -108.6(2)
C2 C1 B4 B3 39.09(17)
B5 C1 B4 B3 142.38(18)
B6 C1 B4 B3 106.2(2)
N1 C1 B4 B10 148.91(19)
C2 C1 B4 B10 -63.4(2)
B5 C1 B4 B10 39.9(2)
B6 C1 B4 B10 3.7(3)
B3 C1 B4 B10 -102.5(2)
N1 C1 B4 B9 -148.5(2)
C2 C1 B4 B9 -0.8(3)
B5 C1 B4 B9 102.5(2)
B6 C1 B4 B9 66.3(3)
B3 C1 B4 B9 -39.91(19)
C2 B3 B4 C1 -35.19(15)
B9 B3 B4 C1 -133.7(2)
B8 B3 B4 C1 -95.2(2)
C2 B3 B4 B5 -1.8(2)
C1 B3 B4 B5 33.41(17)
B9 B3 B4 B5 -100.3(2)
B8 B3 B4 B5 -61.8(2)
C2 B3 B4 B10 61.1(2)
C1 B3 B4 B10 96.3(2)
B9 B3 B4 B10 -37.4(2)
B8 B3 B4 B10 1.2(3)
C2 B3 B4 B9 98.5(2)
C1 B3 B4 B9 133.7(2)
B8 B3 B4 B9 38.5(2)
N1 C1 B5 B10 -150.3(2)
C2 C1 B5 B10 63.6(2)
B4 C1 B5 B10 -40.44(19)
B6 C1 B5 B10 102.7(2)
B3 C1 B5 B10 -3.6(3)
N1 C1 B5 B4 -109.8(2)
C2 C1 B5 B4 104.1(2)
B6 C1 B5 B4 143.2(2)
B3 C1 B5 B4 36.86(19)
N1 C1 B5 B11 146.9(2)
C2 C1 B5 B11 0.9(3)
B4 C1 B5 B11 -103.2(2)
B6 C1 B5 B11 39.93(19)
B3 C1 B5 B11 -66.4(3)
N1 C1 B5 B6 107.0(2)
C2 C1 B5 B6 -39.07(18)
B4 C1 B5 B6 -143.2(2)
B3 C1 B5 B6 -106.3(2)
B3 B4 B5 C1 -33.80(16)
B10 B4 B5 C1 -133.7(2)
B9 B4 B5 C1 -96.5(2)
C1 B4 B5 B10 133.7(2)
B3 B4 B5 B10 99.9(2)
B9 B4 B5 B10 37.24(19)
C1 B4 B5 B11 95.9(2)
B3 B4 B5 B11 62.1(2)
B10 B4 B5 B11 -37.86(19)
B9 B4 B5 B11 -0.6(3)
C1 B4 B5 B6 32.89(17)
B3 B4 B5 B6 -0.9(2)
B10 B4 B5 B6 -100.8(2)
B9 B4 B5 B6 -63.6(2)
B8 C2 B6 C1 101.8(2)
B7 C2 B6 C1 138.26(19)
B3 C2 B6 C1 31.23(17)
C1 C2 B6 B11 -98.1(2)
B8 C2 B6 B11 3.7(3)
B7 C2 B6 B11 40.16(18)
B3 C2 B6 B11 -66.9(2)
C1 C2 B6 B5 -35.96(16)
B8 C2 B6 B5 65.9(2)
B7 C2 B6 B5 102.3(2)
B3 C2 B6 B5 -4.7(2)
C1 C2 B6 B7 -138.26(19)
B8 C2 B6 B7 -36.44(19)
B3 C2 B6 B7 -107.0(2)
N1 C1 B6 C2 112.7(2)
B4 C1 B6 C2 -101.3(2)
B5 C1 B6 C2 -137.67(19)
B3 C1 B6 C2 -30.92(18)
N1 C1 B6 B11 -149.80(19)
C2 C1 B6 B11 97.46(19)
B4 C1 B6 B11 -3.8(3)
B5 C1 B6 B11 -40.21(19)
B3 C1 B6 B11 66.5(2)
N1 C1 B6 B5 -109.6(2)
C2 C1 B6 B5 137.67(19)
B4 C1 B6 B5 36.4(2)
B3 C1 B6 B5 106.7(2)
N1 C1 B6 B7 148.24(18)
C2 C1 B6 B7 35.49(16)
B4 C1 B6 B7 -65.8(2)
B5 C1 B6 B7 -102.2(2)
B3 C1 B6 B7 4.6(2)
C1 B5 B6 C2 35.60(15)
B10 B5 B6 C2 -60.7(2)
B4 B5 B6 C2 3.2(2)
B11 B5 B6 C2 -98.2(2)
B10 B5 B6 C1 -96.3(2)
B4 B5 B6 C1 -32.39(17)
B11 B5 B6 C1 -133.8(2)
C1 B5 B6 B11 133.8(2)
B10 B5 B6 B11 37.5(2)
B4 B5 B6 B11 101.4(2)
C1 B5 B6 B7 95.74(19)
B10 B5 B6 B7 -0.6(2)
B4 B5 B6 B7 63.4(2)
B11 B5 B6 B7 -38.07(18)
C1 C2 B7 B11 -0.8(3)
B8 C2 B7 B11 103.3(2)
B6 C2 B7 B11 -40.03(19)
B3 C2 B7 B11 67.2(2)
C1 C2 B7 B8 -104.0(2)
B6 C2 B7 B8 -143.3(2)
B3 C2 B7 B8 -36.0(2)
C1 C2 B7 B12 -63.7(2)
B8 C2 B7 B12 40.38(19)
B6 C2 B7 B12 -102.9(2)
B3 C2 B7 B12 4.3(3)
C1 C2 B7 B6 39.26(18)
B8 C2 B7 B6 143.3(2)
B3 C2 B7 B6 107.3(2)
C1 B6 B7 C2 -35.18(16)
B11 B6 B7 C2 -133.6(2)
B5 B6 B7 C2 -95.5(2)
C2 B6 B7 B11 133.6(2)
C1 B6 B7 B11 98.5(2)
B5 B6 B7 B11 38.18(19)
C2 B6 B7 B8 32.31(18)
C1 B6 B7 B8 -2.9(2)
B11 B6 B7 B8 -101.3(2)
B5 B6 B7 B8 -63.1(2)
C2 B6 B7 B12 95.8(2)
C1 B6 B7 B12 60.6(2)
B11 B6 B7 B12 -37.87(19)
B5 B6 B7 B12 0.3(2)
C1 C2 B8 B3 -38.74(18)
B7 C2 B8 B3 -143.3(2)
B6 C2 B8 B3 -106.9(2)
C1 C2 B8 B7 104.57(19)
B6 C2 B8 B7 36.41(19)
B3 C2 B8 B7 143.3(2)
C1 C2 B8 B12 64.1(2)
B7 C2 B8 B12 -40.50(18)
B6 C2 B8 B12 -4.1(3)
B3 C2 B8 B12 102.8(2)
C1 C2 B8 B9 1.6(2)
B7 C2 B8 B9 -102.9(2)
B6 C2 B8 B9 -66.5(2)
B3 C2 B8 B9 40.37(19)
C1 B3 B8 C2 34.76(16)
B9 B3 B8 C2 133.4(2)
B4 B3 B8 C2 94.7(2)
C2 B3 B8 B7 -32.59(18)
C1 B3 B8 B7 2.2(3)
B9 B3 B8 B7 100.8(2)
B4 B3 B8 B7 62.1(3)
C2 B3 B8 B12 -96.3(2)
C1 B3 B8 B12 -61.6(2)
B9 B3 B8 B12 37.0(2)
B4 B3 B8 B12 -1.7(3)
C2 B3 B8 B9 -133.4(2)
C1 B3 B8 B9 -98.6(2)
B4 B3 B8 B9 -38.7(2)
B11 B7 B8 C2 -95.6(2)
B12 B7 B8 C2 -133.45(19)
B6 B7 B8 C2 -32.61(17)
C2 B7 B8 B3 33.05(18)
B11 B7 B8 B3 -62.6(2)
B12 B7 B8 B3 -100.4(2)
B6 B7 B8 B3 0.4(3)
C2 B7 B8 B12 133.45(19)
B11 B7 B8 B12 37.84(18)
B6 B7 B8 B12 100.8(2)
C2 B7 B8 B9 96.2(2)
B11 B7 B8 B9 0.6(2)
B12 B7 B8 B9 -37.20(18)
B6 B7 B8 B9 63.6(2)
C2 B3 B9 B8 39.26(18)
C1 B3 B9 B8 98.1(2)
B4 B3 B9 B8 137.0(2)
C2 B3 B9 B12 2.3(3)
C1 B3 B9 B12 61.2(2)
B8 B3 B9 B12 -36.91(19)
B4 B3 B9 B12 100.1(2)
C2 B3 B9 B4 -97.8(2)
C1 B3 B9 B4 -38.96(18)
B8 B3 B9 B4 -137.0(2)
C2 B3 B9 B10 -60.7(2)
C1 B3 B9 B10 -1.9(3)
B8 B3 B9 B10 -99.9(2)
B4 B3 B9 B10 37.1(2)
C2 B8 B9 B3 -40.44(18)
B7 B8 B9 B3 -101.6(2)
B12 B8 B9 B3 -138.7(2)
C2 B8 B9 B12 98.3(2)
B3 B8 B9 B12 138.7(2)
B7 B8 B9 B12 37.13(18)
C2 B8 B9 B4 -2.1(3)
B3 B8 B9 B4 38.36(19)
B7 B8 B9 B4 -63.2(2)
B12 B8 B9 B4 -100.4(2)
C2 B8 B9 B10 60.7(2)
B3 B8 B9 B10 101.2(2)
B7 B8 B9 B10 -0.4(2)
B12 B8 B9 B10 -37.56(18)
C1 B4 B9 B3 40.15(18)
B5 B4 B9 B3 101.5(2)
B10 B4 B9 B3 138.3(2)
C1 B4 B9 B8 1.8(3)
B5 B4 B9 B8 63.1(3)
B3 B4 B9 B8 -38.37(19)
B10 B4 B9 B8 99.9(2)
C1 B4 B9 B12 -61.3(3)
B5 B4 B9 B12 0.0(3)
B3 B4 B9 B12 -101.5(2)
B10 B4 B9 B12 36.8(2)
C1 B4 B9 B10 -98.1(2)
B5 B4 B9 B10 -36.82(19)
B3 B4 B9 B10 -138.3(2)
C1 B5 B10 B12 -61.3(3)
B4 B5 B10 B12 -100.5(2)
B11 B5 B10 B12 37.60(19)
B6 B5 B10 B12 0.6(3)
C1 B5 B10 B4 39.25(18)
B11 B5 B10 B4 138.1(2)
B6 B5 B10 B4 101.2(2)
C1 B5 B10 B11 -98.9(2)
B4 B5 B10 B11 -138.1(2)
B6 B5 B10 B11 -36.96(19)
C1 B5 B10 B9 2.1(3)
B4 B5 B10 B9 -37.1(2)
B11 B5 B10 B9 101.0(2)
B6 B5 B10 B9 64.1(3)
C1 B4 B10 B5 -39.53(18)
B3 B4 B10 B5 -101.7(2)
B9 B4 B10 B5 -138.6(2)
C1 B4 B10 B12 62.0(3)
B5 B4 B10 B12 101.5(2)
B3 B4 B10 B12 -0.2(3)
B9 B4 B10 B12 -37.1(2)
C1 B4 B10 B11 -2.0(3)
B5 B4 B10 B11 37.5(2)
B3 B4 B10 B11 -64.2(3)
B9 B4 B10 B11 -101.1(2)
C1 B4 B10 B9 99.0(2)
B5 B4 B10 B9 138.6(2)
B3 B4 B10 B9 36.8(2)
B3 B9 B10 B5 -0.2(3)
B8 B9 B10 B5 -63.6(3)
B12 B9 B10 B5 -101.3(2)
B4 B9 B10 B5 37.2(2)
B3 B9 B10 B12 101.1(2)
B8 B9 B10 B12 37.68(18)
B4 B9 B10 B12 138.5(2)
B3 B9 B10 B4 -37.35(19)
B8 B9 B10 B4 -100.8(2)
B12 B9 B10 B4 -138.5(2)
B3 B9 B10 B11 63.5(3)
B8 B9 B10 B11 0.1(3)
B12 B9 B10 B11 -37.62(19)
B4 B9 B10 B11 100.9(2)
C2 B6 B11 B7 -39.10(17)
C1 B6 B11 B7 -98.12(19)
B5 B6 B11 B7 -137.2(2)
C2 B6 B11 B5 98.1(2)
C1 B6 B11 B5 39.08(18)
B7 B6 B11 B5 137.2(2)
C2 B6 B11 B10 61.2(2)
C1 B6 B11 B10 2.2(3)
B5 B6 B11 B10 -36.9(2)
B7 B6 B11 B10 100.3(2)
C2 B6 B11 B12 -1.7(2)
C1 B6 B11 B12 -60.7(2)
B5 B6 B11 B12 -99.8(2)
B7 B6 B11 B12 37.42(18)
C2 B7 B11 B6 39.78(18)
B8 B7 B11 B6 100.6(2)
B12 B7 B11 B6 138.04(19)
C2 B7 B11 B5 1.3(3)
B8 B7 B11 B5 62.1(3)
B12 B7 B11 B5 99.5(2)
B6 B7 B11 B5 -38.5(2)
C2 B7 B11 B10 -61.4(2)
B8 B7 B11 B10 -0.6(2)
B12 B7 B11 B10 36.89(18)
B6 B7 B11 B10 -101.2(2)
C2 B7 B11 B12 -98.3(2)
B8 B7 B11 B12 -37.48(17)
B6 B7 B11 B12 -138.04(19)
C1 B5 B11 B6 -39.89(19)
B10 B5 B11 B6 -138.4(2)
B4 B5 B11 B6 -100.6(2)
C1 B5 B11 B7 -1.3(3)
B10 B5 B11 B7 -99.8(2)
B4 B5 B11 B7 -62.0(3)
B6 B5 B11 B7 38.6(2)
C1 B5 B11 B10 98.5(2)
B4 B5 B11 B10 37.8(2)
B6 B5 B11 B10 138.4(2)
C1 B5 B11 B12 61.7(3)
B10 B5 B11 B12 -36.8(2)
B4 B5 B11 B12 1.0(3)
B6 B5 B11 B12 101.6(2)
B5 B10 B11 B6 37.39(19)
B12 B10 B11 B6 -101.0(2)
B4 B10 B11 B6 -0.1(3)
B9 B10 B11 B6 -63.6(3)
B5 B10 B11 B7 101.4(2)
B12 B10 B11 B7 -36.99(18)
B4 B10 B11 B7 63.8(3)
B9 B10 B11 B7 0.3(3)
B12 B10 B11 B5 -138.4(2)
B4 B10 B11 B5 -37.53(19)
B9 B10 B11 B5 -101.0(2)
B5 B10 B11 B12 138.4(2)
B4 B10 B11 B12 100.8(2)
B9 B10 B11 B12 37.32(19)
C2 B8 B12 B7 39.69(17)
B3 B8 B12 B7 102.0(2)
B9 B8 B12 B7 138.7(2)
C2 B8 B12 B10 -60.7(2)
B3 B8 B12 B10 1.5(3)
B7 B8 B12 B10 -100.4(2)
B9 B8 B12 B10 38.2(2)
C2 B8 B12 B9 -99.0(2)
B3 B8 B12 B9 -36.71(19)
B7 B8 B12 B9 -138.7(2)
C2 B8 B12 B11 2.7(2)
B3 B8 B12 B11 64.9(2)
B7 B8 B12 B11 -37.03(18)
B9 B8 B12 B11 101.6(2)
C2 B7 B12 B8 -39.49(17)
B11 B7 B12 B8 -138.23(19)
B6 B7 B12 B8 -100.9(2)
C2 B7 B12 B10 61.5(2)
B11 B7 B12 B10 -37.21(19)
B8 B7 B12 B10 101.0(2)
B6 B7 B12 B10 0.1(3)
C2 B7 B12 B9 -2.5(3)
B11 B7 B12 B9 -101.3(2)
B8 B7 B12 B9 36.97(19)
B6 B7 B12 B9 -64.0(2)
C2 B7 B12 B11 98.74(19)
B8 B7 B12 B11 138.23(19)
B6 B7 B12 B11 37.29(17)
B5 B10 B12 B8 62.9(3)
B4 B10 B12 B8 -0.8(3)
B11 B10 B12 B8 100.3(2)
B9 B10 B12 B8 -37.94(19)
B5 B10 B12 B7 -0.4(3)
B4 B10 B12 B7 -64.2(3)
B11 B10 B12 B7 36.98(18)
B9 B10 B12 B7 -101.3(2)
B5 B10 B12 B9 100.8(2)
B4 B10 B12 B9 37.1(2)
B11 B10 B12 B9 138.3(2)
B5 B10 B12 B11 -37.4(2)
B4 B10 B12 B11 -101.1(2)
B9 B10 B12 B11 -138.3(2)
B3 B9 B12 B8 37.07(19)
B4 B9 B12 B8 100.7(2)
B10 B9 B12 B8 137.5(2)
B3 B9 B12 B7 0.1(3)
B8 B9 B12 B7 -36.98(19)
B4 B9 B12 B7 63.7(3)
B10 B9 B12 B7 100.5(2)
B3 B9 B12 B10 -100.4(2)
B8 B9 B12 B10 -137.5(2)
B4 B9 B12 B10 -36.9(2)
B3 B9 B12 B11 -63.0(3)
B8 B9 B12 B11 -100.0(2)
B4 B9 B12 B11 0.6(3)
B10 B9 B12 B11 37.47(19)
B6 B11 B12 B8 -0.6(3)
B7 B11 B12 B8 37.22(18)
B5 B11 B12 B8 -64.4(2)
B10 B11 B12 B8 -101.1(2)
B6 B11 B12 B7 -37.83(18)
B5 B11 B12 B7 -101.6(2)
B10 B11 B12 B7 -138.32(19)
B6 B11 B12 B10 100.5(2)
B7 B11 B12 B10 138.32(19)
B5 B11 B12 B10 36.73(19)
B6 B11 B12 B9 62.8(3)
B7 B11 B12 B9 100.6(2)
B5 B11 B12 B9 -1.0(3)
B10 B11 B12 B9 -37.73(19)
N1 N2 C3 C4 -2.6(3)
N1 N2 C3 C8 177.1(2)
C8 C3 C4 C5 0.6(4)
N2 C3 C4 C5 -179.7(2)
C3 C4 C5 C6 0.0(4)
C4 C5 C6 C7 -0.1(4)
C4 C5 C6 Cl1 -179.92(19)
C5 C6 C7 C8 -0.4(4)
Cl1 C6 C7 C8 179.38(19)
C4 C3 C8 C7 -1.2(4)
N2 C3 C8 C7 179.1(2)
C6 C7 C8 C3 1.1(4)
